data_2310284
loop_
_publ_author_name
'Dickins, G.J.'
'Douglas, A.M.B.'
'Taylor, W.H.'

_publ_section_title
;
 The crystal structure of the Co-Cr sigma phase
;
_journal_name_full 'Acta Crystallographica (1,1948-23,1967)'
_journal_page_first 297
_journal_page_last 302
_journal_volume 9
_journal_year 1956
_chemical_formula_sum 'Co7 Cr8'
_space_group_IT_number 136
_symmetry_space_group_name_Hall '-P 4n 2n'
_symmetry_space_group_name_H-M 'P 42/m n m'
_cell_angle_alpha 90
_cell_angle_beta 90
_cell_angle_gamma 90
_cell_formula_units_Z 2
_cell_length_a 8.81
_cell_length_b 8.81
_cell_length_c 4.56
_cell_volume 353.929
_citation_journal_id_ASTM ACCRA9
_cod_data_source_file Dickins_ACCRA9_1956_911.cif
_cod_data_source_block Co7Cr8
_cod_original_cell_volume 353.9294
_cod_database_code 2310284

loop_
_symmetry_equiv_pos_as_xyz
x,y,z
-y+1/2,x+1/2,z+1/2
-x,-y,z
y+1/2,-x+1/2,z+1/2
x+1/2,-y+1/2,-z+1/2
y,x,-z
-x+1/2,y+1/2,-z+1/2
-y,-x,-z
-x,-y,-z
y-1/2,-x-1/2,-z-1/2
x,y,-z
-y-1/2,x-1/2,-z-1/2
-x-1/2,y-1/2,z-1/2
-y,-x,z
x-1/2,-y-1/2,z-1/2
y,x,z

loop_
_atom_site_label
_atom_site_type_symbol
_atom_site_fract_x
_atom_site_fract_y
_atom_site_fract_z
_atom_site_occupancy
_atom_site_U_iso_or_equiv
Cr1 Cr 0.3984 0.3984 0 1 0.0
Co2 Co 0.0654 0.2596 0 1 0.0
Cr2 Cr 0.5373 0.1291 0 1 0.0
Co1 Co 0 0 0 1 0.0
Co3 Co 0.1826 0.1826 0.25 0.5 0.0
Cr3 Cr 0.1826 0.1826 0.25 0.5 0.0
